data_7210475
loop_
_publ_author_name
'Yang, Ai-Hong'
'Gao, Hong-Ling'
'Cui, Jian-Zhong'
'Zhao, Bin'

_publ_section_title
;
 Syntheses, structures, and photoluminescence of lanthanide coordination
 polymers with pyridine-2,3,5,6-tetracarboxylic acid
;
_journal_issue 6
_journal_name_full CrystEngComm
_journal_page_first 1870
_journal_paper_doi 10.1039/c0ce00397b
_journal_volume 13
_journal_year 2011
_chemical_formula_sum 'C9 H10 N O12 Pr'
_chemical_formula_weight 465.09
_chemical_name_systematic
;
?
;
_space_group_IT_number 2
_symmetry_cell_setting triclinic
_symmetry_space_group_name_Hall '-P 1'
_symmetry_space_group_name_H-M 'P -1'
_atom_sites_solution_hydrogens geom
_atom_sites_solution_primary direct
_atom_sites_solution_secondary difmap
_audit_creation_method SHELXL-97
_cell_angle_alpha 95.53(3)
_cell_angle_beta 115.45(3)
_cell_angle_gamma 95.45(3)
_cell_formula_units_Z 2
_cell_length_a 8.4864(17)
_cell_length_b 8.9615(18)
_cell_length_c 9.4369(19)
_cell_measurement_reflns_used 2208
_cell_measurement_temperature 113(2)
_cell_measurement_theta_max 27.872
_cell_measurement_theta_min 2.360
_cell_volume 637.6(3)
_computing_cell_refinement crystalclear
_computing_data_collection 'crystalclear(Rigaku/MSC Inc., 2005)'
_computing_data_reduction crystalclear
_computing_molecular_graphics 'Bruker SHELXTL'
_computing_publication_material 'Bruker SHELXTL'
_computing_structure_refinement 'SHELXL-97 (Sheldrick, 1997)'
_computing_structure_solution 'SHELXS-97 (Sheldrick, 1990)'
_diffrn_ambient_temperature 113(2)
_diffrn_detector_area_resol_mean 7.31
_diffrn_measured_fraction_theta_full 0.969
_diffrn_measured_fraction_theta_max 0.964
_diffrn_measurement_device_type 'rigaku saturn CCD area detector'
_diffrn_measurement_method '\w and \f scans'
_diffrn_radiation_monochromator graphite
_diffrn_radiation_source 'fine-focus sealed tube'
_diffrn_radiation_type MoK\a
_diffrn_radiation_wavelength 0.71073
_diffrn_reflns_av_R_equivalents 0.0354
_diffrn_reflns_av_sigmaI/netI 0.0696
_diffrn_reflns_limit_h_max 10
_diffrn_reflns_limit_h_min -10
_diffrn_reflns_limit_k_max 11
_diffrn_reflns_limit_k_min -11
_diffrn_reflns_limit_l_max 11
_diffrn_reflns_limit_l_min -12
_diffrn_reflns_number 5531
_diffrn_reflns_theta_full 25.00
_diffrn_reflns_theta_max 27.81
_diffrn_reflns_theta_min 2.31
_diffrn_standards_decay_% 0
_diffrn_standards_interval_count 0
_diffrn_standards_interval_time 0
_diffrn_standards_number 0
_exptl_absorpt_coefficient_mu 3.896
_exptl_absorpt_correction_T_max 0.6967
_exptl_absorpt_correction_T_min 0.5406
_exptl_absorpt_correction_type multi-scan
_exptl_absorpt_process_details crystalclear
_exptl_crystal_density_diffrn 2.423
_exptl_crystal_density_method 'not measured'
_exptl_crystal_F_000 452
_exptl_crystal_size_max 0.18
_exptl_crystal_size_mid 0.16
_exptl_crystal_size_min 0.10
_refine_diff_density_max 0.960
_refine_diff_density_min -1.280
_refine_diff_density_rms 0.175
_refine_ls_extinction_method none
_refine_ls_goodness_of_fit_ref 1.023
_refine_ls_hydrogen_treatment constr
_refine_ls_matrix_type full
_refine_ls_number_parameters 209
_refine_ls_number_reflns 2910
_refine_ls_number_restraints 6
_refine_ls_restrained_S_all 1.022
_refine_ls_R_factor_all 0.0309
_refine_ls_R_factor_gt 0.0275
_refine_ls_shift/su_max 0.001
_refine_ls_shift/su_mean 0.000
_refine_ls_structure_factor_coef Fsqd
_refine_ls_weighting_details 'calc w=1/[\s^2^(Fo^2^)+(0.0150P)^2^+0.0000P] where P=(Fo^2^+2Fc^2^)/3'
_refine_ls_weighting_scheme calc
_refine_ls_wR_factor_gt 0.0602
_refine_ls_wR_factor_ref 0.0609
_reflns_number_gt 2557
_reflns_number_total 2910
_reflns_threshold_expression >2sigma(I)
_cod_data_source_file c0ce00397b.txt
_cod_data_source_block r91002f
_cod_depositor_comments
;
The following automatic conversions were performed:

'_symmetry_cell_setting' value 'Triclinic' changed to 'triclinic'
according to the built-in table from CIF Core dictionary named
'cif_core.dic' version 2.4.1 from
2010-06-29.

'_exptl_absorpt_correction_type' value 'MULTI-SCAN'
changed to 'multi-scan' according to the built-in table from CIF Core
dictionary named 'cif_core.dic' version 2.4.1 from 2010-06-29.

Automatic conversion script
Id: cif_fix_values 1891 2012-01-12 08:04:46Z andrius 
;
_cod_original_cell_volume 637.6(2)
_cod_original_sg_symbol_H-M P-1
_cod_database_code 7210475

loop_
_symmetry_equiv_pos_as_xyz
'x, y, z'
'-x, -y, -z'

loop_
_atom_site_label
_atom_site_type_symbol
_atom_site_fract_x
_atom_site_fract_y
_atom_site_fract_z
_atom_site_U_iso_or_equiv
_atom_site_adp_type
_atom_site_occupancy
_atom_site_symmetry_multiplicity
_atom_site_calc_flag
_atom_site_refinement_flags
Pr1 Pr 0.67971(2) 0.30371(2) 0.30549(2) 0.00600(7) Uani 1 1 d .
O1 O 0.4128(3) 0.0971(3) 0.1586(3) 0.0088(6) Uani 1 1 d .
O2 O 0.1631(3) -0.0686(3) 0.0312(3) 0.0111(6) Uani 1 1 d .
H2A H 0.1759 -0.0513 -0.0495 0.017 Uiso 1 1 calc R
O3 O 0.3715(4) -0.2517(3) 0.2372(3) 0.0206(7) Uani 1 1 d .
O4 O 0.3611(3) -0.3333(3) 0.4508(3) 0.0108(6) Uani 1 1 d .
O5 O 0.2212(3) -0.0764(3) 0.7880(3) 0.0092(6) Uani 1 1 d .
O6 O 0.1854(4) 0.1681(3) 0.7943(3) 0.0168(7) Uani 1 1 d .
O7 O -0.0199(3) 0.3246(3) 0.5165(3) 0.0095(6) Uani 1 1 d .
O8 O 0.2643(3) 0.4243(3) 0.6084(3) 0.0122(6) Uani 1 1 d .
O9 O 0.4041(3) 0.4150(3) 0.2403(3) 0.0158(6) Uani 1 1 d .
H9A H 0.3959 0.4839 0.3046 0.024 Uiso 1 1 d R
H9B H 0.3153 0.3965 0.1501 0.024 Uiso 1 1 d R
O10 O 0.9217(3) 0.4252(3) 0.2283(3) 0.0142(6) Uani 1 1 d .
H10A H 0.9001 0.4691 0.1476 0.021 Uiso 1 1 d R
H10B H 0.9765 0.4895 0.3124 0.021 Uiso 1 1 d R
O11 O 0.5518(4) 0.3297(4) 0.0130(3) 0.0258(8) Uani 1 1 d .
H11A H 0.6020 0.3337 -0.0481 0.039 Uiso 1 1 d R
H11B H 0.4542 0.2701 -0.0282 0.039 Uiso 1 1 d R
N1 N 0.2750(4) -0.0748(4) 0.5343(3) 0.0064(6) Uani 1 1 d .
C1 C 0.3461(5) -0.2366(4) 0.3574(4) 0.0090(8) Uani 1 1 d .
C2 C 0.2900(5) -0.0899(4) 0.3977(4) 0.0053(7) Uani 1 1 d .
C3 C 0.2569(5) 0.0259(4) 0.3042(4) 0.0069(8) Uani 1 1 d .
C4 C 0.2055(4) 0.1553(4) 0.3519(4) 0.0078(8) Uani 1 1 d .
H4 H 0.1828 0.2347 0.2892 0.009 Uiso 1 1 calc R
C5 C 0.1866(4) 0.1698(4) 0.4926(4) 0.0059(8) Uani 1 1 d .
C6 C 0.2232(5) 0.0495(4) 0.5798(4) 0.0057(7) Uani 1 1 d .
C7 C 0.2085(5) 0.0501(4) 0.7338(4) 0.0080(8) Uani 1 1 d .
C8 C 0.2863(5) 0.0183(4) 0.1569(4) 0.0073(8) Uani 1 1 d U
C9 C 0.1386(5) 0.3163(4) 0.5448(4) 0.0065(8) Uani 1 1 d .
O12 O 0.9149(3) 0.6516(3) 0.0281(3) 0.0158(6) Uani 1 1 d .
H12A H 0.8773 0.7106 0.0789 0.024 Uiso 1 1 d R
H12B H 1.0191 0.6873 0.0455 0.024 Uiso 1 1 d R

loop_
_atom_site_aniso_label
_atom_site_aniso_U_11
_atom_site_aniso_U_22
_atom_site_aniso_U_33
_atom_site_aniso_U_23
_atom_site_aniso_U_13
_atom_site_aniso_U_12
Pr1 0.00804(14) 0.00338(12) 0.00740(12) 0.00163(8) 0.00386(10) 0.00173(9)
O1 0.0083(14) 0.0080(14) 0.0110(13) 0.0000(10) 0.0059(12) -0.0015(11)
O2 0.0111(15) 0.0173(17) 0.0039(13) -0.0003(11) 0.0034(12) -0.0008(11)
O3 0.0345(18) 0.0220(19) 0.0175(15) 0.0087(13) 0.0193(14) 0.0163(14)
O4 0.0123(14) 0.0103(16) 0.0140(14) 0.0059(11) 0.0080(12) 0.0067(11)
O5 0.0170(15) 0.0061(14) 0.0081(13) 0.0043(10) 0.0077(12) 0.0040(11)
O6 0.0351(18) 0.0093(16) 0.0142(14) 0.0054(11) 0.0161(14) 0.0112(13)
O7 0.0100(15) 0.0076(15) 0.0114(13) 0.0024(11) 0.0049(12) 0.0020(11)
O8 0.0112(15) 0.0026(15) 0.0249(16) -0.0002(11) 0.0104(13) 0.0017(11)
O9 0.0118(15) 0.0102(16) 0.0194(15) -0.0036(12) 0.0020(13) 0.0038(12)
O10 0.0180(16) 0.0112(16) 0.0130(14) 0.0007(11) 0.0074(12) -0.0018(12)
O11 0.0168(17) 0.050(2) 0.0121(15) 0.0067(15) 0.0080(13) 0.0015(15)
N1 0.0042(16) 0.0059(17) 0.0070(15) -0.0003(12) 0.0014(13) -0.0014(12)
C1 0.008(2) 0.007(2) 0.0111(19) -0.0007(14) 0.0040(16) 0.0035(15)
C2 0.0047(19) 0.0039(19) 0.0087(18) -0.0005(14) 0.0048(15) -0.0004(14)
C3 0.0042(19) 0.011(2) 0.0059(17) 0.0028(14) 0.0023(15) 0.0003(15)
C4 0.006(2) 0.008(2) 0.0087(18) 0.0026(14) 0.0027(16) -0.0021(15)
C5 0.0032(19) 0.005(2) 0.0088(18) -0.0014(14) 0.0032(15) -0.0028(14)
C6 0.0044(19) 0.0051(19) 0.0069(17) 0.0011(14) 0.0021(15) -0.0002(14)
C7 0.007(2) 0.009(2) 0.0058(18) -0.0006(14) 0.0018(16) -0.0008(15)
C8 0.011(2) 0.0042(19) 0.0083(18) 0.0021(14) 0.0047(16) 0.0060(15)
C9 0.012(2) 0.005(2) 0.0055(17) 0.0040(14) 0.0051(16) 0.0045(15)
O12 0.0153(16) 0.0175(17) 0.0180(15) -0.0015(12) 0.0108(13) 0.0055(12)

loop_
_atom_type_symbol
_atom_type_description
_atom_type_scat_dispersion_real
_atom_type_scat_dispersion_imag
_atom_type_scat_source
C C 0.0033 0.0016 'International Tables Vol C Tables 4.2.6.8 and 6.1.1.4'
H H 0.0000 0.0000 'International Tables Vol C Tables 4.2.6.8 and 6.1.1.4'
N N 0.0061 0.0033 'International Tables Vol C Tables 4.2.6.8 and 6.1.1.4'
O O 0.0106 0.0060 'International Tables Vol C Tables 4.2.6.8 and 6.1.1.4'
Pr Pr -0.2180 2.8214 'International Tables Vol C Tables 4.2.6.8 and 6.1.1.4'

loop_
_geom_angle_atom_site_label_1
_geom_angle_atom_site_label_2
_geom_angle_atom_site_label_3
_geom_angle
_geom_angle_site_symmetry_1
_geom_angle_site_symmetry_3
O8 Pr1 O7 81.19(10) 2_666 1_655
O8 Pr1 O4 75.38(9) 2_666 2_656
O7 Pr1 O4 76.80(9) 1_655 2_656
O8 Pr1 O9 67.32(9) 2_666 .
O7 Pr1 O9 140.81(9) 1_655 .
O4 Pr1 O9 73.21(9) 2_656 .
O8 Pr1 O5 147.73(8) 2_666 2_656
O7 Pr1 O5 79.27(9) 1_655 2_656
O4 Pr1 O5 123.91(8) 2_656 2_656
O9 Pr1 O5 139.03(9) . 2_656
O8 Pr1 O11 93.53(10) 2_666 .
O7 Pr1 O11 133.85(9) 1_655 .
O4 Pr1 O11 146.18(9) 2_656 .
O9 Pr1 O11 73.03(10) . .
O5 Pr1 O11 82.01(10) 2_656 .
O8 Pr1 O1 137.54(8) 2_666 .
O7 Pr1 O1 137.02(9) 1_655 .
O4 Pr1 O1 93.83(8) 2_656 .
O9 Pr1 O1 70.24(9) . .
O5 Pr1 O1 71.59(9) 2_656 .
O11 Pr1 O1 72.75(9) . .
O8 Pr1 N1 131.49(9) 2_666 2_656
O7 Pr1 N1 67.28(9) 1_655 2_656
O4 Pr1 N1 62.49(9) 2_656 2_656
O9 Pr1 N1 117.51(9) . 2_656
O5 Pr1 N1 61.53(9) 2_656 2_656
O11 Pr1 N1 134.92(10) . 2_656
O1 Pr1 N1 71.20(9) . 2_656
O8 Pr1 O10 71.50(9) 2_666 .
O7 Pr1 O10 66.85(8) 1_655 .
O4 Pr1 O10 133.58(9) 2_656 .
O9 Pr1 O10 120.04(9) . .
O5 Pr1 O10 77.28(8) 2_656 .
O11 Pr1 O10 68.03(9) . .
O1 Pr1 O10 132.47(8) . .
N1 Pr1 O10 122.36(9) 2_656 .
C8 O1 Pr1 149.1(2) . .
C8 O2 H2A 109.5 . .
C1 O4 Pr1 127.3(2) . 2_656
C7 O5 Pr1 126.8(2) . 2_656
C9 O7 Pr1 144.1(2) . 1_455
C9 O8 Pr1 140.5(2) . 2_666
Pr1 O9 H9A 121.9 . .
Pr1 O9 H9B 123.9 . .
H9A O9 H9B 113.8 . .
Pr1 O10 H10A 124.7 . .
Pr1 O10 H10B 96.3 . .
H10A O10 H10B 109.7 . .
Pr1 O11 H11A 129.9 . .
Pr1 O11 H11B 103.8 . .
H11A O11 H11B 113.3 . .
C6 N1 C2 120.2(3) . .
C6 N1 Pr1 120.8(2) . 2_656
C2 N1 Pr1 118.8(2) . 2_656
O3 C1 O4 126.6(4) . .
O3 C1 C2 117.5(3) . .
O4 C1 C2 116.0(3) . .
N1 C2 C3 120.6(3) . .
N1 C2 C1 115.3(3) . .
C3 C2 C1 124.2(3) . .
C4 C3 C2 119.4(3) . .
C4 C3 C8 118.5(3) . .
C2 C3 C8 122.0(3) . .
C3 C4 C5 120.1(3) . .
C3 C4 H4 120.0 . .
C5 C4 H4 120.0 . .
C6 C5 C4 117.1(4) . .
C6 C5 C9 124.4(3) . .
C4 C5 C9 118.4(3) . .
N1 C6 C5 122.7(3) . .
N1 C6 C7 114.6(3) . .
C5 C6 C7 122.7(3) . .
O6 C7 O5 126.4(3) . .
O6 C7 C6 118.3(3) . .
O5 C7 C6 115.3(3) . .
O1 C8 O2 124.6(3) . .
O1 C8 C3 119.9(3) . .
O2 C8 C3 115.3(3) . .
O8 C9 O7 125.3(4) . .
O8 C9 C5 114.7(3) . .
O7 C9 C5 119.9(3) . .
H12A O12 H12B 110.3 . .

loop_
_geom_bond_atom_site_label_1
_geom_bond_atom_site_label_2
_geom_bond_distance
_geom_bond_site_symmetry_2
Pr1 O8 2.428(3) 2_666
Pr1 O7 2.444(3) 1_655
Pr1 O4 2.463(3) 2_656
Pr1 O9 2.484(3) .
Pr1 O5 2.500(3) 2_656
Pr1 O11 2.539(3) .
Pr1 O1 2.548(3) .
Pr1 N1 2.625(3) 2_656
Pr1 O10 2.636(3) .
O1 C8 1.220(4) .
O2 C8 1.307(4) .
O2 H2A 0.8400 .
O3 C1 1.239(4) .
O4 C1 1.271(4) .
O4 Pr1 2.463(3) 2_656
O5 C7 1.283(4) .
O5 Pr1 2.500(3) 2_656
O6 C7 1.226(5) .
O7 C9 1.265(4) .
O7 Pr1 2.444(3) 1_455
O8 C9 1.256(4) .
O8 Pr1 2.428(3) 2_666
O9 H9A 0.8519 .
O9 H9B 0.8475 .
O10 H10A 0.8487 .
O10 H10B 0.8493 .
O11 H11A 0.8528 .
O11 H11B 0.8491 .
N1 C6 1.336(5) .
N1 C2 1.344(4) .
N1 Pr1 2.625(3) 2_656
C1 C2 1.509(5) .
C2 C3 1.397(5) .
C3 C4 1.379(5) .
C3 C8 1.511(5) .
C4 C5 1.400(5) .
C4 H4 0.9500 .
C5 C6 1.396(5) .
C5 C9 1.510(5) .
C6 C7 1.511(5) .
O12 H12A 0.8529 .
O12 H12B 0.8503 .

loop_
_geom_torsion_atom_site_label_1
_geom_torsion_atom_site_label_2
_geom_torsion_atom_site_label_3
_geom_torsion_atom_site_label_4
_geom_torsion
_geom_torsion_site_symmetry_1
O8 Pr1 O1 C8 -70.2(5) 2_666
O7 Pr1 O1 C8 77.0(5) 1_655
O4 Pr1 O1 C8 2.3(5) 2_656
O9 Pr1 O1 C8 -68.3(5) .
O5 Pr1 O1 C8 126.8(5) 2_656
O11 Pr1 O1 C8 -146.0(5) .
N1 Pr1 O1 C8 61.5(5) 2_656
O10 Pr1 O1 C8 178.6(4) .
Pr1 O4 C1 O3 178.0(3) 2_656
Pr1 O4 C1 C2 -2.6(4) 2_656
C6 N1 C2 C3 2.0(5) .
Pr1 N1 C2 C3 176.3(2) 2_656
C6 N1 C2 C1 -178.8(3) .
Pr1 N1 C2 C1 -4.5(4) 2_656
O3 C1 C2 N1 -176.0(3) .
O4 C1 C2 N1 4.6(5) .
O3 C1 C2 C3 3.2(5) .
O4 C1 C2 C3 -176.2(3) .
N1 C2 C3 C4 -1.1(5) .
C1 C2 C3 C4 179.7(3) .
N1 C2 C3 C8 175.1(3) .
C1 C2 C3 C8 -4.1(5) .
C2 C3 C4 C5 -0.1(5) .
C8 C3 C4 C5 -176.4(3) .
C3 C4 C5 C6 0.5(5) .
C3 C4 C5 C9 177.1(3) .
C2 N1 C6 C5 -1.6(5) .
Pr1 N1 C6 C5 -175.8(3) 2_656
C2 N1 C6 C7 178.8(3) .
Pr1 N1 C6 C7 4.6(4) 2_656
C4 C5 C6 N1 0.3(5) .
C9 C5 C6 N1 -176.1(3) .
C4 C5 C6 C7 179.9(3) .
C9 C5 C6 C7 3.5(5) .
Pr1 O5 C7 O6 -168.4(3) 2_656
Pr1 O5 C7 C6 11.9(4) 2_656
N1 C6 C7 O6 170.2(3) .
C5 C6 C7 O6 -9.5(5) .
N1 C6 C7 O5 -10.1(5) .
C5 C6 C7 O5 170.3(3) .
Pr1 O1 C8 O2 170.4(3) .
Pr1 O1 C8 C3 -4.9(7) .
C4 C3 C8 O1 70.2(5) .
C2 C3 C8 O1 -106.0(4) .
C4 C3 C8 O2 -105.5(4) .
C2 C3 C8 O2 78.2(4) .
Pr1 O8 C9 O7 -7.5(6) 2_666
Pr1 O8 C9 C5 169.1(2) 2_666
Pr1 O7 C9 O8 115.8(4) 1_455
Pr1 O7 C9 C5 -60.7(5) 1_455
C6 C5 C9 O8 98.5(4) .
C4 C5 C9 O8 -77.8(4) .
C6 C5 C9 O7 -84.6(4) .
C4 C5 C9 O7 99.0(4) .
